data_7134714
loop_
_publ_author_name
'Nagar, Harshita'
'Duary, Subrata'
'Yadav, Vivek'
'Kini, Amoghavarsha Ramachandra'
'Antharjanam, Sudhadevi'
'Base, Tomas'
'Som, Anirban'
'Nannenga, Brent L.'
'Pradeep, Thalappil'

_publ_section_title
;
 Mechanochromic luminescence in copper nanoclusters: resolving structural
 transitions through microcrystal electron diffraction.
;
_journal_issue 58
_journal_name_full 'Chemical communications (Cambridge, England)'
_journal_page_first 10764
_journal_page_last 10767
_journal_paper_doi 10.1039/d5cc02594j
_journal_volume 61
_journal_year 2025
_chemical_formula_sum 'C8 H44 B40 Cu4 S4'
_chemical_formula_weight 955.23
_space_group_crystal_system trigonal
_space_group_IT_number 154
_space_group_name_Hall 'P 32 2"'
_space_group_name_H-M_alt 'P 32 2 1'
_atom_sites_solution_hydrogens geom
_audit_creation_method SHELXL-2019/3
_audit_update_record
;
2024-10-17 deposited with the CCDC.	2025-06-11 downloaded from the CCDC.
;
_cell_angle_alpha 90.00(3)
_cell_angle_beta 90.00(3)
_cell_angle_gamma 120.00(3)
_cell_formula_units_Z 3
_cell_length_a 11.310(2)
_cell_length_b 11.310(2)
_cell_length_c 29.080(6)
_cell_measurement_reflns_used 7717
_cell_measurement_temperature 77(2)
_cell_measurement_theta_max 0.627
_cell_measurement_theta_min 0.058
_cell_volume 3221.4(14)
_computing_structure_refinement 'SHELXL-2019/2 (Sheldrick, 2019)'
_computing_structure_solution 'SHELXT 2018/2 (Sheldrick, 2018)'
_diffrn_ambient_temperature 77(2)
_diffrn_measured_fraction_theta_full 0.997
_diffrn_measured_fraction_theta_max 0.997
_diffrn_measurement_device_type 'ThermoFisher Scientific Krios G4 Cryo TEM'
_diffrn_measurement_method 'continuous rotation'
_diffrn_radiation_type '300 KeV electron'
_diffrn_radiation_wavelength 0.0197
_diffrn_reflns_av_R_equivalents 0.1500
_diffrn_reflns_av_unetI/netI 0.1963
_diffrn_reflns_Laue_measured_fraction_full 0.997
_diffrn_reflns_Laue_measured_fraction_max 0.997
_diffrn_reflns_limit_h_max 10
_diffrn_reflns_limit_h_min -9
_diffrn_reflns_limit_k_max 12
_diffrn_reflns_limit_k_min -12
_diffrn_reflns_limit_l_max 32
_diffrn_reflns_limit_l_min -32
_diffrn_reflns_number 7717
_diffrn_reflns_point_group_measured_fraction_full 0.995
_diffrn_reflns_point_group_measured_fraction_max 0.995
_diffrn_reflns_theta_full 0.627
_diffrn_reflns_theta_max 0.627
_diffrn_reflns_theta_min 0.058
_diffrn_source 'X FEG'
_exptl_absorpt_coefficient_mu 0.000
_exptl_crystal_colour white
_exptl_crystal_density_diffrn 1.477
_exptl_crystal_description block
_exptl_crystal_F_000 594
_refine_diff_density_max 0.172
_refine_diff_density_min -0.158
_refine_diff_density_rms 0.044
_refine_ls_abs_structure_details
;
 All f" are zero, so absolute structure could not be determined
;
_refine_ls_extinction_coef 505(72)
_refine_ls_extinction_expression Fc^*^=kFc[1+0.001xFc^2^\l^3^/sin(2\q)]^-1/4^
_refine_ls_extinction_method 'SHELXL-2019/2 (Sheldrick 2019)'
_refine_ls_goodness_of_fit_ref 1.070
_refine_ls_hydrogen_treatment constr
_refine_ls_matrix_type full
_refine_ls_number_parameters 255
_refine_ls_number_reflns 3080
_refine_ls_number_restraints 584
_refine_ls_restrained_S_all 0.987
_refine_ls_R_factor_all 0.1890
_refine_ls_R_factor_gt 0.1278
_refine_ls_shift/su_max 0.003
_refine_ls_shift/su_mean 0.000
_refine_ls_structure_factor_coef Fsqd
_refine_ls_weighting_details 'w=1/[\s^2^(Fo^2^)+(0.2000P)^2^] where P=(Fo^2^+2Fc^2^)/3'
_refine_ls_weighting_scheme calc
_refine_ls_wR_factor_gt 0.3409
_refine_ls_wR_factor_ref 0.3780
_reflns_Friedel_coverage 0.706
_reflns_Friedel_fraction_full 0.992
_reflns_Friedel_fraction_max 0.992
_reflns_number_gt 1568
_reflns_number_total 3080
_reflns_threshold_expression 'I > 2\s(I)'
_cod_data_source_file d5cc02594j2.cif
_cod_data_source_block Cu4oCBT
_cod_depositor_comments 'Adding full bibliography for 7134711--7134714.cif.'
_cod_original_cell_volume 3221.4(13)
_cod_database_code 7134714
_shelx_shelxl_version_number 2019/3
_shelx_space_group_comment
;
The symmetry employed for this shelxl refinement is uniquely defined
by the following loop, which should always be used as a source of
symmetry information in preference to the above space-group names.
They are only intended as comments.
;

loop_
_space_group_symop_operation_xyz
'x, y, z'
'-y, x-y, z+2/3'
'-x+y, -x, z+1/3'
'y, x, -z'
'x-y, -y, -z+1/3'
'-x, -x+y, -z+2/3'

loop_
_atom_site_label
_atom_site_type_symbol
_atom_site_fract_x
_atom_site_fract_y
_atom_site_fract_z
_atom_site_U_iso_or_equiv
_atom_site_adp_type
_atom_site_occupancy
_atom_site_site_symmetry_order
_atom_site_calc_flag
_atom_site_refinement_flags_posn
_atom_site_refinement_flags_adp
_atom_site_refinement_flags_occupancy
_atom_site_disorder_assembly
_atom_site_disorder_group
Cu1 Cu 1.0078(6) 0.6686(7) 0.39596(16) 0.0393(14) Uani 1 1 d . U . . .
Cu2 Cu 1.000000 0.4932(8) 0.333333 0.041(2) Uani 1 2 d S TU P . .
Cu3 Cu 1.000000 0.8391(8) 0.333333 0.037(2) Uani 1 2 d S TU P . .
C1 C 0.8337(19) 0.1409(19) 0.4982(5) 0.048(4) Uani 1 1 d . U . . .
H1 H 0.771976 0.051019 0.519912 0.058 Uiso 1 1 calc R U . . .
C2 C 0.916(2) 0.124(2) 0.4533(6) 0.058(4) Uani 1 1 d . U . . .
H2 H 0.916645 0.029760 0.443899 0.070 Uiso 1 1 calc R U . . .
C3 C 0.416(2) 0.533(2) 0.3811(6) 0.065(4) Uani 1 1 d . U . . .
H3 H 0.305266 0.477678 0.375880 0.078 Uiso 1 1 calc R U . . .
C4 C 0.490(2) 0.684(2) 0.4056(7) 0.073(5) Uani 1 1 d . U . . .
H4 H 0.432679 0.732176 0.418509 0.087 Uiso 1 1 calc R U . . .
B1 B 1.0060(19) 0.401(2) 0.4337(6) 0.035(4) Uani 1 1 d . U . . .
B2 B 0.913(2) 0.231(2) 0.4111(6) 0.043(4) Uani 1 1 d . U . . .
H2A H 0.910168 0.209228 0.374172 0.051 Uiso 1 1 calc R U . . .
B3 B 1.058(2) 0.279(2) 0.4457(7) 0.057(4) Uani 1 1 d . U . . .
H3A H 1.152810 0.292434 0.430799 0.068 Uiso 1 1 calc R U . . .
B4 B 1.000(2) 0.209(2) 0.5013(7) 0.061(5) Uani 1 1 d . U . . .
H4A H 1.052850 0.171226 0.523405 0.073 Uiso 1 1 calc R U . . .
B5 B 1.058(2) 0.379(2) 0.4898(6) 0.057(4) Uani 1 1 d . U . . .
H5 H 1.155903 0.456708 0.504771 0.069 Uiso 1 1 calc R U . . .
B6 B 0.917(2) 0.293(2) 0.5252(6) 0.059(5) Uani 1 1 d . U . . .
H6 H 0.915524 0.310429 0.562334 0.071 Uiso 1 1 calc R U . . .
B7 B 0.781(2) 0.251(2) 0.4885(5) 0.042(4) Uani 1 1 d . U . . .
H7 H 0.686818 0.242007 0.502948 0.050 Uiso 1 1 calc R U . . .
B8 B 0.923(2) 0.410(2) 0.4829(6) 0.050(4) Uani 1 1 d . U . . .
H8 H 0.928920 0.506439 0.492850 0.060 Uiso 1 1 calc R U . . .
B9 B 0.828(2) 0.310(2) 0.4355(6) 0.038(4) Uani 1 1 d . U . . .
H9 H 0.767778 0.340600 0.414044 0.046 Uiso 1 1 calc R U . . .
B10 B 0.769(2) 0.142(2) 0.4462(6) 0.041(4) Uani 1 1 d . U . . .
H10 H 0.670389 0.060444 0.432799 0.050 Uiso 1 1 calc R U . . .
B11 B 0.740(2) 0.702(2) 0.3940(6) 0.040(4) Uani 1 1 d . U . . .
B12 B 0.666(2) 0.674(2) 0.3394(6) 0.046(4) Uani 1 1 d . U . . .
H12 H 0.728941 0.713564 0.308346 0.055 Uiso 1 1 calc R U . . .
B13 B 0.639(2) 0.777(3) 0.3800(7) 0.061(4) Uani 1 1 d . U . . .
H13 H 0.682674 0.887507 0.374311 0.073 Uiso 1 1 calc R U . . .
B14 B 0.630(3) 0.709(3) 0.4347(7) 0.063(5) Uani 1 1 d . U . . .
H14 H 0.670431 0.771710 0.465830 0.076 Uiso 1 1 calc R U . . .
B15 B 0.639(2) 0.560(2) 0.4275(6) 0.043(4) Uani 1 1 d . U . . .
H15 H 0.685279 0.525305 0.453645 0.052 Uiso 1 1 calc R U . . .
B16 B 0.656(2) 0.535(2) 0.3679(5) 0.040(4) Uani 1 1 d . U . . .
H16 H 0.710816 0.483448 0.355674 0.048 Uiso 1 1 calc R U . . .
B17 B 0.486(2) 0.439(2) 0.3945(6) 0.050(4) Uani 1 1 d . U . . .
H17 H 0.430895 0.328131 0.399615 0.060 Uiso 1 1 calc R U . . .
B18 B 0.475(2) 0.549(3) 0.4348(8) 0.064(5) Uani 1 1 d . U . . .
H18 H 0.411655 0.507709 0.465749 0.077 Uiso 1 1 calc R U . . .
B19 B 0.508(3) 0.669(3) 0.3501(7) 0.066(5) Uani 1 1 d . U . . .
H19 H 0.464363 0.708106 0.324729 0.079 Uiso 1 1 calc R U . . .
B20 B 0.508(3) 0.514(3) 0.3386(7) 0.061(5) Uani 1 1 d . U . . .
H20 H 0.466602 0.452509 0.307254 0.073 Uiso 1 1 calc R U . . .
S1 S 1.1130(9) 0.5517(10) 0.3970(3) 0.043(2) Uani 1 1 d . U . . .
S2 S 0.9294(9) 0.8060(9) 0.4038(2) 0.042(2) Uani 1 1 d . U . . .

loop_
_atom_site_aniso_label
_atom_site_aniso_U_11
_atom_site_aniso_U_22
_atom_site_aniso_U_33
_atom_site_aniso_U_23
_atom_site_aniso_U_13
_atom_site_aniso_U_12
Cu1 0.032(3) 0.038(4) 0.041(3) 0.002(3) -0.001(3) 0.013(3)
Cu2 0.044(6) 0.039(4) 0.042(4) 0.006(2) 0.012(4) 0.022(3)
Cu3 0.040(5) 0.034(3) 0.040(4) -0.0010(18) -0.002(4) 0.020(3)
C1 0.042(8) 0.045(8) 0.043(7) 0.019(7) 0.003(7) 0.012(7)
C2 0.075(11) 0.040(8) 0.069(8) 0.016(7) 0.015(8) 0.036(8)
C3 0.033(8) 0.082(11) 0.088(10) 0.000(8) -0.001(7) 0.034(7)
C4 0.060(10) 0.086(11) 0.092(10) -0.005(8) 0.008(9) 0.051(10)
B1 0.024(8) 0.034(7) 0.043(7) 0.012(6) 0.002(6) 0.011(6)
B2 0.045(11) 0.035(8) 0.044(7) 0.011(6) 0.012(6) 0.016(8)
B3 0.043(9) 0.065(11) 0.074(9) 0.035(9) 0.017(8) 0.035(8)
B4 0.041(9) 0.053(11) 0.069(9) 0.036(8) -0.002(8) 0.009(9)
B5 0.040(9) 0.045(9) 0.059(8) 0.019(7) -0.018(7) 0.000(8)
B6 0.056(12) 0.067(12) 0.031(7) 0.005(6) -0.014(6) 0.013(10)
B7 0.033(8) 0.048(10) 0.033(7) 0.001(7) 0.005(7) 0.012(7)
B8 0.056(12) 0.040(8) 0.041(8) 0.003(6) 0.010(7) 0.014(8)
B9 0.027(8) 0.044(9) 0.043(7) 0.011(7) 0.000(7) 0.017(7)
B10 0.040(8) 0.036(8) 0.029(7) 0.004(6) 0.001(6) 0.005(7)
B11 0.033(6) 0.046(9) 0.043(8) -0.006(7) -0.010(5) 0.021(6)
B12 0.035(9) 0.063(11) 0.041(7) 0.004(7) -0.008(6) 0.026(8)
B13 0.053(9) 0.054(9) 0.090(11) -0.002(7) -0.008(8) 0.037(8)
B14 0.067(9) 0.075(12) 0.059(8) -0.019(9) 0.004(7) 0.044(9)
B15 0.036(9) 0.055(11) 0.041(7) -0.002(7) 0.001(7) 0.024(8)
B16 0.032(9) 0.048(9) 0.048(8) -0.007(7) 0.009(8) 0.025(7)
B17 0.022(9) 0.057(9) 0.065(10) -0.004(7) 0.006(8) 0.016(7)
B18 0.053(10) 0.090(13) 0.062(8) 0.002(8) 0.025(9) 0.045(9)
B19 0.047(11) 0.083(12) 0.081(9) 0.005(9) -0.010(8) 0.044(10)
B20 0.049(11) 0.072(11) 0.055(7) -0.019(9) -0.017(8) 0.025(9)
S1 0.029(5) 0.046(6) 0.051(4) 0.018(4) 0.006(4) 0.016(4)
S2 0.041(5) 0.050(6) 0.031(3) -0.011(4) -0.012(4) 0.021(5)

loop_
_atom_type_symbol
_atom_type_description
_atom_type_scat_dispersion_real
_atom_type_scat_dispersion_imag
_atom_type_scat_source
C C 0.0000 0.0000 'International Tables Vol C Tables 4.2.6.8 and 6.1.1.4'
H H 0.0000 0.0000 'International Tables Vol C Tables 4.2.6.8 and 6.1.1.4'
B B 0.0000 0.0000 'International Tables Vol C Tables 4.2.6.8 and 6.1.1.4'
S S 0.0000 0.0000 'International Tables Vol C Tables 4.2.6.8 and 6.1.1.4'
Cu Cu 0.0000 0.0000 'International Tables Vol C Tables 4.2.6.8 and 6.1.1.4'

loop_
_geom_angle_atom_site_label_1
_geom_angle_atom_site_label_2
_geom_angle_atom_site_label_3
_geom_angle
_geom_angle_site_symmetry_1
_geom_angle_site_symmetry_3
_geom_angle_publ_flag
S2 Cu1 S1 170.0(4) . . ?
S2 Cu1 Cu2 137.7(3) . . ?
S1 Cu1 Cu2 51.8(3) . . ?
S2 Cu1 Cu3 51.7(3) . . ?
S1 Cu1 Cu3 132.0(3) . . ?
Cu2 Cu1 Cu3 94.0(2) . . ?
S1 Cu2 S1 178.8(7) 6_765 . ?
S1 Cu2 Cu1 52.5(3) 6_765 6_765 ?
S1 Cu2 Cu1 126.4(4) . 6_765 ?
S1 Cu2 Cu1 126.4(4) 6_765 . ?
S1 Cu2 Cu1 52.5(3) . . ?
Cu1 Cu2 Cu1 86.4(4) 6_765 . ?
S2 Cu3 S2 178.7(7) 6_765 . ?
S2 Cu3 Cu1 51.3(3) 6_765 6_765 ?
S2 Cu3 Cu1 129.9(4) . 6_765 ?
S2 Cu3 Cu1 129.9(4) 6_765 . ?
S2 Cu3 Cu1 51.3(3) . . ?
Cu1 Cu3 Cu1 85.5(4) 6_765 . ?
B4 C1 B7 114.6(16) . . ?
B4 C1 C2 61.4(13) . . ?
B7 C1 C2 112.8(13) . . ?
B4 C1 B6 64.5(13) . . ?
B7 C1 B6 62.6(12) . . ?
C2 C1 B6 115.0(15) . . ?
B4 C1 B10 116.7(14) . . ?
B7 C1 B10 61.2(11) . . ?
C2 C1 B10 64.6(11) . . ?
B6 C1 B10 115.8(15) . . ?
B4 C1 H1 116.8 . . ?
B7 C1 H1 119.5 . . ?
C2 C1 H1 118.3 . . ?
B6 C1 H1 116.5 . . ?
B10 C1 H1 116.4 . . ?
C1 C2 B4 58.4(12) . . ?
C1 C2 B3 105.8(16) . . ?
B4 C2 B3 63.2(12) . . ?
C1 C2 B2 105.0(14) . . ?
B4 C2 B2 112.6(16) . . ?
B3 C2 B2 61.5(11) . . ?
C1 C2 B10 58.1(10) . . ?
B4 C2 B10 108.5(15) . . ?
B3 C2 B10 108.3(16) . . ?
B2 C2 B10 59.4(11) . . ?
C1 C2 H2 125.4 . . ?
B4 C2 H2 119.0 . . ?
B3 C2 H2 120.7 . . ?
B2 C2 H2 120.8 . . ?
B10 C2 H2 122.4 . . ?
B19 C3 C4 60.6(14) . . ?
B19 C3 B17 116.7(17) . . ?
C4 C3 B17 114.1(15) . . ?
B19 C3 B18 112.6(18) . . ?
C4 C3 B18 60.9(13) . . ?
B17 C3 B18 63.8(12) . . ?
B19 C3 B20 64.7(14) . . ?
C4 C3 B20 115.2(18) . . ?
B17 C3 B20 64.6(13) . . ?
B18 C3 B20 117.4(16) . . ?
B19 C3 H3 118.1 . . ?
C4 C3 H3 119.8 . . ?
B17 C3 H3 116.1 . . ?
B18 C3 H3 118.1 . . ?
B20 C3 H3 114.9 . . ?
C3 C4 B19 59.3(13) . . ?
C3 C4 B13 107.0(15) . . ?
B19 C4 B13 58.9(13) . . ?
C3 C4 B18 60.6(13) . . ?
B19 C4 B18 111.2(17) . . ?
B13 C4 B18 114.4(17) . . ?
C3 C4 B14 109.5(17) . . ?
B19 C4 B14 110.5(16) . . ?
B13 C4 B14 63.1(13) . . ?
B18 C4 B14 63.6(14) . . ?
C3 C4 H4 123.1 . . ?
B19 C4 H4 121.5 . . ?
B13 C4 H4 120.1 . . ?
B18 C4 H4 117.5 . . ?
B14 C4 H4 118.9 . . ?
B8 B1 B9 60.8(11) . . ?
B8 B1 B3 106.0(13) . . ?
B9 B1 B3 105.3(14) . . ?
B8 B1 B2 108.4(14) . . ?
B9 B1 B2 59.3(11) . . ?
B3 B1 B2 59.1(12) . . ?
B8 B1 B5 58.9(12) . . ?
B9 B1 B5 104.6(13) . . ?
B3 B1 B5 57.0(11) . . ?
B2 B1 B5 104.0(14) . . ?
B8 B1 S1 123.1(14) . . ?
B9 B1 S1 126.2(12) . . ?
B3 B1 S1 120.5(13) . . ?
B2 B1 S1 122.5(11) . . ?
B5 B1 S1 122.8(13) . . ?
C2 B2 B9 106.2(12) . . ?
C2 B2 B10 61.7(11) . . ?
B9 B2 B10 58.1(11) . . ?
C2 B2 B3 58.0(11) . . ?
B9 B2 B3 105.8(14) . . ?
B10 B2 B3 107.4(13) . . ?
C2 B2 B1 106.5(13) . . ?
B9 B2 B1 59.0(11) . . ?
B10 B2 B1 106.6(13) . . ?
B3 B2 B1 60.1(12) . . ?
C2 B2 H2A 122.4 . . ?
B9 B2 H2A 123.7 . . ?
B10 B2 H2A 121.8 . . ?
B3 B2 H2A 122.7 . . ?
B1 B2 H2A 122.4 . . ?
C2 B3 B5 106.1(15) . . ?
C2 B3 B2 60.5(12) . . ?
B5 B3 B2 109.2(17) . . ?
C2 B3 B4 58.1(11) . . ?
B5 B3 B4 59.4(12) . . ?
B2 B3 B4 107.8(15) . . ?
C2 B3 B1 109.0(15) . . ?
B5 B3 B1 62.0(12) . . ?
B2 B3 B1 60.8(11) . . ?
B4 B3 B1 109.6(16) . . ?
C2 B3 H3A 122.9 . . ?
B5 B3 H3A 121.7 . . ?
B2 B3 H3A 121.0 . . ?
B4 B3 H3A 122.3 . . ?
B1 B3 H3A 119.7 . . ?
C1 B4 C2 60.2(12) . . ?
C1 B4 B5 102.9(17) . . ?
C2 B4 B5 105.6(14) . . ?
C1 B4 B6 59.0(13) . . ?
C2 B4 B6 109.5(16) . . ?
B5 B4 B6 59.4(13) . . ?
C1 B4 B3 103.8(15) . . ?
C2 B4 B3 58.6(11) . . ?
B5 B4 B3 58.3(12) . . ?
B6 B4 B3 107.0(16) . . ?
C1 B4 H4A 124.7 . . ?
C2 B4 H4A 121.3 . . ?
B5 B4 H4A 124.5 . . ?
B6 B4 H4A 120.9 . . ?
B3 B4 H4A 123.8 . . ?
B3 B5 B4 62.3(13) . . ?
B3 B5 B6 112.0(16) . . ?
B4 B5 B6 61.7(13) . . ?
B3 B5 B8 109.3(14) . . ?
B4 B5 B8 111.1(16) . . ?
B6 B5 B8 61.8(13) . . ?
B3 B5 B1 61.0(11) . . ?
B4 B5 B1 111.2(15) . . ?
B6 B5 B1 110.1(15) . . ?
B8 B5 B1 59.0(10) . . ?
B3 B5 H5 119.7 . . ?
B4 B5 H5 119.0 . . ?
B6 B5 H5 119.4 . . ?
B8 B5 H5 121.2 . . ?
B1 B5 H5 121.1 . . ?
C1 B6 B5 100.7(15) . . ?
C1 B6 B7 57.9(12) . . ?
B5 B6 B7 103.3(13) . . ?
C1 B6 B4 56.5(12) . . ?
B5 B6 B4 59.0(14) . . ?
B7 B6 B4 104.4(14) . . ?
C1 B6 B8 103.3(13) . . ?
B5 B6 B8 59.3(12) . . ?
B7 B6 B8 58.3(11) . . ?
B4 B6 B8 107.0(14) . . ?
C1 B6 H6 126.4 . . ?
B5 B6 H6 125.0 . . ?
B7 B6 H6 124.2 . . ?
B4 B6 H6 122.9 . . ?
B8 B6 H6 122.6 . . ?
C1 B7 B9 107.3(16) . . ?
C1 B7 B10 60.3(12) . . ?
B9 B7 B10 60.9(11) . . ?
C1 B7 B8 107.6(17) . . ?
B9 B7 B8 63.1(11) . . ?
B10 B7 B8 112.7(15) . . ?
C1 B7 B6 59.5(12) . . ?
B9 B7 B6 113.6(16) . . ?
B10 B7 B6 112.4(18) . . ?
B8 B7 B6 62.3(12) . . ?
C1 B7 H7 124.1 . . ?
B9 B7 H7 119.7 . . ?
B10 B7 H7 119.0 . . ?
B8 B7 H7 119.4 . . ?
B6 B7 H7 118.4 . . ?
B7 B8 B5 103.8(17) . . ?
B7 B8 B1 105.6(16) . . ?
B5 B8 B1 62.1(12) . . ?
B7 B8 B9 56.8(11) . . ?
B5 B8 B9 106.1(16) . . ?
B1 B8 B9 59.6(11) . . ?
B7 B8 B6 59.4(12) . . ?
B5 B8 B6 58.9(12) . . ?
B1 B8 B6 110.3(17) . . ?
B9 B8 B6 106.2(15) . . ?
B7 B8 H8 125.1 . . ?
B5 B8 H8 123.0 . . ?
B1 B8 H8 120.2 . . ?
B9 B8 H8 123.7 . . ?
B6 B8 H8 121.3 . . ?
B7 B9 B10 60.8(12) . . ?
B7 B9 B1 108.1(14) . . ?
B10 B9 B1 111.2(15) . . ?
B7 B9 B2 108.7(16) . . ?
B10 B9 B2 61.0(12) . . ?
B1 B9 B2 61.7(11) . . ?
B7 B9 B8 60.1(11) . . ?
B10 B9 B8 110.3(14) . . ?
B1 B9 B8 59.5(11) . . ?
B2 B9 B8 109.3(15) . . ?
B7 B9 H9 121.9 . . ?
B10 B9 H9 119.6 . . ?
B1 B9 H9 120.7 . . ?
B2 B9 H9 120.7 . . ?
B8 B9 H9 121.2 . . ?
C1 B10 B7 58.6(11) . . ?
C1 B10 B9 104.0(14) . . ?
B7 B10 B9 58.3(11) . . ?
C1 B10 B2 104.1(14) . . ?
B7 B10 B2 106.7(15) . . ?
B9 B10 B2 60.9(11) . . ?
C1 B10 C2 57.3(11) . . ?
B7 B10 C2 104.9(14) . . ?
B9 B10 C2 106.2(15) . . ?
B2 B10 C2 58.9(11) . . ?
C1 B10 H10 125.0 . . ?
B7 B10 H10 123.1 . . ?
B9 B10 H10 122.8 . . ?
B2 B10 H10 122.4 . . ?
C2 B10 H10 123.6 . . ?
B15 B11 B14 60.4(12) . . ?
B15 B11 B12 107.9(15) . . ?
B14 B11 B12 109.8(15) . . ?
B15 B11 B13 106.9(16) . . ?
B14 B11 B13 59.7(12) . . ?
B12 B11 B13 61.1(12) . . ?
B15 B11 B16 60.4(11) . . ?
B14 B11 B16 108.6(15) . . ?
B12 B11 B16 58.2(10) . . ?
B13 B11 B16 106.2(13) . . ?
B15 B11 S2 120.7(13) . . ?
B14 B11 S2 118.7(13) . . ?
B12 B11 S2 123.0(13) . . ?
B13 B11 S2 122.5(15) . . ?
B16 B11 S2 123.9(13) . . ?
B16 B12 B11 62.5(11) . . ?
B16 B12 B19 106.2(16) . . ?
B11 B12 B19 103.2(14) . . ?
B16 B12 B13 108.9(13) . . ?
B11 B12 B13 60.3(11) . . ?
B19 B12 B13 54.0(12) . . ?
B16 B12 B20 60.9(13) . . ?
B11 B12 B20 110.0(15) . . ?
B19 B12 B20 59.6(14) . . ?
B13 B12 B20 104.9(16) . . ?
B16 B12 H12 120.0 . . ?
B11 B12 H12 121.1 . . ?
B19 B12 H12 126.2 . . ?
B13 B12 H12 124.0 . . ?
B20 B12 H12 121.2 . . ?
B19 B13 C4 60.3(14) . . ?
B19 B13 B14 108.9(19) . . ?
C4 B13 B14 59.7(13) . . ?
B19 B13 B11 108.6(17) . . ?
C4 B13 B11 106.5(16) . . ?
B14 B13 B11 59.1(11) . . ?
B19 B13 B12 62.6(12) . . ?
C4 B13 B12 109.3(18) . . ?
B14 B13 B12 107.3(16) . . ?
B11 B13 B12 58.6(11) . . ?
B19 B13 H13 120.0 . . ?
C4 B13 H13 121.9 . . ?
B14 B13 H13 122.2 . . ?
B11 B13 H13 123.1 . . ?
B12 B13 H13 121.1 . . ?
C4 B14 B11 106.3(14) . . ?
C4 B14 B15 106.3(18) . . ?
B11 B14 B15 59.5(12) . . ?
C4 B14 B13 57.3(12) . . ?
B11 B14 B13 61.2(12) . . ?
B15 B14 B13 107.5(15) . . ?
C4 B14 B18 57.7(13) . . ?
B11 B14 B18 108.6(16) . . ?
B15 B14 B18 61.7(13) . . ?
B13 B14 B18 105.0(17) . . ?
C4 B14 H14 124.4 . . ?
B11 B14 H14 121.2 . . ?
B15 B14 H14 121.5 . . ?
B13 B14 H14 123.1 . . ?
B18 B14 H14 122.2 . . ?
B11 B15 B14 60.1(13) . . ?
B11 B15 B16 61.8(11) . . ?
B14 B15 B16 109.4(15) . . ?
B11 B15 B18 107.7(16) . . ?
B14 B15 B18 60.0(14) . . ?
B16 B15 B18 107.0(14) . . ?
B11 B15 B17 109.3(13) . . ?
B14 B15 B17 107.0(16) . . ?
B16 B15 B17 60.8(10) . . ?
B18 B15 B17 57.6(12) . . ?
B11 B15 H15 120.6 . . ?
B14 B15 H15 121.6 . . ?
B16 B15 H15 120.6 . . ?
B18 B15 H15 123.3 . . ?
B17 B15 H15 122.3 . . ?
B12 B16 B15 106.6(14) . . ?
B12 B16 B20 61.3(12) . . ?
B15 B16 B20 108.5(14) . . ?
B12 B16 B11 59.3(11) . . ?
B15 B16 B11 57.8(10) . . ?
B20 B16 B11 107.7(14) . . ?
B12 B16 B17 108.0(15) . . ?
B15 B16 B17 61.4(10) . . ?
B20 B16 B17 59.3(12) . . ?
B11 B16 B17 106.7(13) . . ?
B12 B16 H16 121.8 . . ?
B15 B16 H16 122.2 . . ?
B20 B16 H16 121.1 . . ?
B11 B16 H16 123.3 . . ?
B17 B16 H16 121.7 . . ?
C3 B17 B18 58.5(12) . . ?
C3 B17 B20 58.7(13) . . ?
B18 B17 B20 108.2(17) . . ?
C3 B17 B16 102.6(15) . . ?
B18 B17 B16 106.7(16) . . ?
B20 B17 B16 59.0(11) . . ?
C3 B17 B15 102.6(16) . . ?
B18 B17 B15 60.2(12) . . ?
B20 B17 B15 105.5(15) . . ?
B16 B17 B15 57.9(10) . . ?
C3 B17 H17 125.7 . . ?
B18 B17 H17 121.1 . . ?
B20 B17 H17 121.9 . . ?
B16 B17 H17 124.1 . . ?
B15 B17 H17 124.1 . . ?
C3 B18 C4 58.5(13) . . ?
C3 B18 B17 57.7(12) . . ?
C4 B18 B17 107.1(15) . . ?
C3 B18 B14 104.2(17) . . ?
C4 B18 B14 58.8(14) . . ?
B17 B18 B14 109.4(16) . . ?
C3 B18 B15 103.6(14) . . ?
C4 B18 B15 104.4(17) . . ?
B17 B18 B15 62.3(11) . . ?
B14 B18 B15 58.3(13) . . ?
C3 B18 H18 125.3 . . ?
C4 B18 H18 123.4 . . ?
B17 B18 H18 120.3 . . ?
B14 B18 H18 122.6 . . ?
B15 B18 H18 123.6 . . ?
B13 B19 C3 109.0(16) . . ?
B13 B19 C4 60.7(13) . . ?
C3 B19 C4 60.0(13) . . ?
B13 B19 B20 113.4(18) . . ?
C3 B19 B20 59.5(13) . . ?
C4 B19 B20 110.4(17) . . ?
B13 B19 B12 63.3(14) . . ?
C3 B19 B12 106.5(17) . . ?
C4 B19 B12 110.1(16) . . ?
B20 B19 B12 60.5(13) . . ?
B13 B19 H19 118.5 . . ?
C3 B19 H19 123.3 . . ?
C4 B19 H19 120.6 . . ?
B20 B19 H19 119.5 . . ?
B12 B19 H19 121.1 . . ?
C3 B20 B19 55.8(13) . . ?
C3 B20 B16 103.1(13) . . ?
B19 B20 B16 104.0(15) . . ?
C3 B20 B17 56.7(12) . . ?
B19 B20 B17 103.1(15) . . ?
B16 B20 B17 61.7(10) . . ?
C3 B20 B12 103.0(17) . . ?
B19 B20 B12 59.9(14) . . ?
B16 B20 B12 57.8(12) . . ?
B17 B20 B12 107.1(14) . . ?
C3 B20 H20 126.4 . . ?
B19 B20 H20 124.8 . . ?
B16 B20 H20 123.4 . . ?
B17 B20 H20 122.5 . . ?
B12 B20 H20 122.8 . . ?
B1 S1 Cu2 101.4(7) . . ?
B1 S1 Cu1 105.1(7) . . ?
Cu2 S1 Cu1 75.8(4) . . ?
B11 S2 Cu1 106.5(8) . . ?
B11 S2 Cu3 99.8(6) . . ?
Cu1 S2 Cu3 77.0(4) . . ?

loop_
_geom_bond_atom_site_label_1
_geom_bond_atom_site_label_2
_geom_bond_distance
_geom_bond_site_symmetry_2
_geom_bond_publ_flag
Cu1 S2 2.151(12) . ?
Cu1 S1 2.178(11) . ?
Cu1 Cu2 2.662(9) . ?
Cu1 Cu3 2.685(9) . ?
Cu2 S1 2.157(8) 6_765 ?
Cu2 S1 2.158(8) . ?
Cu3 S2 2.164(7) 6_765 ?
Cu3 S2 2.164(7) . ?
C1 B4 1.64(3) . ?
C1 B7 1.65(3) . ?
C1 C2 1.67(3) . ?
C1 B6 1.68(3) . ?
C1 B10 1.68(2) . ?
C1 H1 1.1000 . ?
C2 B4 1.69(3) . ?
C2 B3 1.70(3) . ?
C2 B2 1.74(3) . ?
C2 B10 1.79(3) . ?
C2 H2 1.1000 . ?
C3 B19 1.63(3) . ?
C3 C4 1.64(3) . ?
C3 B17 1.66(3) . ?
C3 B18 1.67(3) . ?
C3 B20 1.69(3) . ?
C3 H3 1.1000 . ?
C4 B19 1.65(3) . ?
C4 B13 1.65(3) . ?
C4 B18 1.68(3) . ?
C4 B14 1.70(3) . ?
C4 H4 1.1000 . ?
B1 B8 1.74(3) . ?
B1 B9 1.74(3) . ?
B1 B3 1.78(3) . ?
B1 B2 1.79(3) . ?
B1 B5 1.80(2) . ?
B1 S1 1.85(2) . ?
B2 B9 1.75(3) . ?
B2 B10 1.75(3) . ?
B2 B3 1.76(3) . ?
B2 H2A 1.1000 . ?
B3 B5 1.71(3) . ?
B3 B4 1.78(3) . ?
B3 H3A 1.1000 . ?
B4 B5 1.73(3) . ?
B4 B6 1.77(3) . ?
B4 H4A 1.1000 . ?
B5 B6 1.73(3) . ?
B5 B8 1.74(3) . ?
B5 H5 1.1000 . ?
B6 B7 1.73(3) . ?
B6 B8 1.78(3) . ?
B6 H6 1.1000 . ?
B7 B9 1.66(2) . ?
B7 B10 1.70(3) . ?
B7 B8 1.72(3) . ?
B7 H7 1.1000 . ?
B8 B9 1.76(3) . ?
B8 H8 1.1000 . ?
B9 B10 1.70(3) . ?
B9 H9 1.1000 . ?
B10 H10 1.1000 . ?
B11 B15 1.73(3) . ?
B11 B14 1.74(3) . ?
B11 B12 1.75(2) . ?
B11 B13 1.78(3) . ?
B11 B16 1.80(3) . ?
B11 S2 1.88(2) . ?
B12 B16 1.73(3) . ?
B12 B19 1.78(3) . ?
B12 B13 1.79(3) . ?
B12 B20 1.79(3) . ?
B12 H12 1.1000 . ?
B13 B19 1.62(3) . ?
B13 B14 1.75(3) . ?
B13 H13 1.1000 . ?
B14 B15 1.75(3) . ?
B14 B18 1.78(4) . ?
B14 H14 1.1000 . ?
B15 B16 1.78(2) . ?
B15 B18 1.81(3) . ?
B15 B17 1.85(3) . ?
B15 H15 1.1000 . ?
B16 B20 1.79(3) . ?
B16 B17 1.83(3) . ?
B16 H16 1.1000 . ?
B17 B18 1.76(3) . ?
B17 B20 1.79(3) . ?
B17 H17 1.1000 . ?
B18 H18 1.1000 . ?
B19 B20 1.78(3) . ?
B19 H19 1.1000 . ?
B20 H20 1.1000 . ?

loop_
_geom_torsion_atom_site_label_1
_geom_torsion_atom_site_label_2
_geom_torsion_atom_site_label_3
_geom_torsion_atom_site_label_4
_geom_torsion
_geom_torsion_site_symmetry_1
_geom_torsion_site_symmetry_2
_geom_torsion_site_symmetry_3
_geom_torsion_site_symmetry_4
_geom_torsion_publ_flag
B7 C1 C2 B4 106.6(17) . . . . ?
B6 C1 C2 B4 37.4(15) . . . . ?
B10 C1 C2 B4 145.5(16) . . . . ?
B4 C1 C2 B3 -43.5(15) . . . . ?
B7 C1 C2 B3 63.1(18) . . . . ?
B6 C1 C2 B3 -6.1(19) . . . . ?
B10 C1 C2 B3 102.0(16) . . . . ?
B4 C1 C2 B2 -107.6(17) . . . . ?
B7 C1 C2 B2 -1.0(19) . . . . ?
B6 C1 C2 B2 -70.2(18) . . . . ?
B10 C1 C2 B2 37.9(13) . . . . ?
B4 C1 C2 B10 -145.5(16) . . . . ?
B7 C1 C2 B10 -38.9(14) . . . . ?
B6 C1 C2 B10 -108.1(17) . . . . ?
B17 C3 C4 B19 108.2(18) . . . . ?
B18 C3 C4 B19 144.9(17) . . . . ?
B20 C3 C4 B19 36.2(17) . . . . ?
B19 C3 C4 B13 -36.0(15) . . . . ?
B17 C3 C4 B13 72.2(19) . . . . ?
B18 C3 C4 B13 108.9(17) . . . . ?
B20 C3 C4 B13 0(2) . . . . ?
B19 C3 C4 B18 -144.9(17) . . . . ?
B17 C3 C4 B18 -36.7(16) . . . . ?
B20 C3 C4 B18 -108.7(18) . . . . ?
B19 C3 C4 B14 -102.8(17) . . . . ?
B17 C3 C4 B14 5(2) . . . . ?
B18 C3 C4 B14 42.1(15) . . . . ?
B20 C3 C4 B14 -67(2) . . . . ?
C1 C2 B2 B9 1.3(18) . . . . ?
B4 C2 B2 B9 -60.2(18) . . . . ?
B3 C2 B2 B9 -98.8(16) . . . . ?
B10 C2 B2 B9 38.6(13) . . . . ?
C1 C2 B2 B10 -37.3(13) . . . . ?
B4 C2 B2 B10 -98.8(16) . . . . ?
B3 C2 B2 B10 -137.4(16) . . . . ?
C1 C2 B2 B3 100.1(17) . . . . ?
B4 C2 B2 B3 38.6(16) . . . . ?
B10 C2 B2 B3 137.4(16) . . . . ?
C1 C2 B2 B1 63.0(17) . . . . ?
B4 C2 B2 B1 1.5(19) . . . . ?
B3 C2 B2 B1 -37.1(14) . . . . ?
B10 C2 B2 B1 100.3(14) . . . . ?
B8 B1 B2 C2 -61.9(17) . . . . ?
B9 B1 B2 C2 -99.3(13) . . . . ?
B3 B1 B2 C2 36.2(13) . . . . ?
B5 B1 B2 C2 -0.4(18) . . . . ?
S1 B1 B2 C2 144.8(13) . . . . ?
B8 B1 B2 B9 37.4(13) . . . . ?
B3 B1 B2 B9 135.4(13) . . . . ?
B5 B1 B2 B9 98.9(14) . . . . ?
S1 B1 B2 B9 -115.9(15) . . . . ?
B8 B1 B2 B10 2.8(18) . . . . ?
B9 B1 B2 B10 -34.6(12) . . . . ?
B3 B1 B2 B10 100.9(15) . . . . ?
B5 B1 B2 B10 64.3(17) . . . . ?
S1 B1 B2 B10 -150.5(13) . . . . ?
B8 B1 B2 B3 -98.0(14) . . . . ?
B9 B1 B2 B3 -135.4(13) . . . . ?
B5 B1 B2 B3 -36.6(13) . . . . ?
S1 B1 B2 B3 108.6(16) . . . . ?
C1 C2 B3 B5 4.5(18) . . . . ?
B4 C2 B3 B5 -36.5(15) . . . . ?
B2 C2 B3 B5 103.3(16) . . . . ?
B10 C2 B3 B5 65.5(16) . . . . ?
C1 C2 B3 B2 -98.8(15) . . . . ?
B4 C2 B3 B2 -139.8(16) . . . . ?
B10 C2 B3 B2 -37.8(13) . . . . ?
C1 C2 B3 B4 41.0(14) . . . . ?
B2 C2 B3 B4 139.8(16) . . . . ?
B10 C2 B3 B4 102.0(15) . . . . ?
C1 C2 B3 B1 -60.8(17) . . . . ?
B4 C2 B3 B1 -101.8(17) . . . . ?
B2 C2 B3 B1 38.0(12) . . . . ?
B10 C2 B3 B1 0.2(18) . . . . ?
B9 B2 B3 C2 99.5(15) . . . . ?
B10 B2 B3 C2 38.6(15) . . . . ?
B1 B2 B3 C2 138.1(15) . . . . ?
C2 B2 B3 B5 -98.0(15) . . . . ?
B9 B2 B3 B5 1.4(18) . . . . ?
B10 B2 B3 B5 -59.4(18) . . . . ?
B1 B2 B3 B5 40.1(13) . . . . ?
C2 B2 B3 B4 -35.1(14) . . . . ?
B9 B2 B3 B4 64.3(19) . . . . ?
B10 B2 B3 B4 4(2) . . . . ?
B1 B2 B3 B4 103.0(17) . . . . ?
C2 B2 B3 B1 -138.1(15) . . . . ?
B9 B2 B3 B1 -38.7(12) . . . . ?
B10 B2 B3 B1 -99.5(15) . . . . ?
B8 B1 B3 C2 64.3(17) . . . . ?
B9 B1 B3 C2 0.8(17) . . . . ?
B2 B1 B3 C2 -37.9(13) . . . . ?
B5 B1 B3 C2 98.5(16) . . . . ?
S1 B1 B3 C2 -149.9(13) . . . . ?
B8 B1 B3 B5 -34.3(14) . . . . ?
B9 B1 B3 B5 -97.7(14) . . . . ?
B2 B1 B3 B5 -136.4(15) . . . . ?
S1 B1 B3 B5 111.6(15) . . . . ?
B8 B1 B3 B2 102.2(15) . . . . ?
B9 B1 B3 B2 38.7(12) . . . . ?
B5 B1 B3 B2 136.4(15) . . . . ?
S1 B1 B3 B2 -112.0(14) . . . . ?
B8 B1 B3 B4 2(2) . . . . ?
B9 B1 B3 B4 -61.1(18) . . . . ?
B2 B1 B3 B4 -99.9(17) . . . . ?
B5 B1 B3 B4 36.6(14) . . . . ?
S1 B1 B3 B4 148.1(14) . . . . ?
B7 C1 B4 C2 -103.6(15) . . . . ?
B6 C1 B4 C2 -142.4(14) . . . . ?
B10 C1 B4 C2 -34.9(16) . . . . ?
B7 C1 B4 B5 -2.8(19) . . . . ?
C2 C1 B4 B5 100.8(15) . . . . ?
B6 C1 B4 B5 -41.6(13) . . . . ?
B10 C1 B4 B5 66(2) . . . . ?
B7 C1 B4 B6 38.8(14) . . . . ?
C2 C1 B4 B6 142.4(14) . . . . ?
B10 C1 B4 B6 107.5(17) . . . . ?
B7 C1 B4 B3 -62.9(19) . . . . ?
C2 C1 B4 B3 40.7(14) . . . . ?
B6 C1 B4 B3 -101.7(16) . . . . ?
B10 C1 B4 B3 6(2) . . . . ?
B3 C2 B4 C1 132.1(17) . . . . ?
B2 C2 B4 C1 94.2(16) . . . . ?
B10 C2 B4 C1 30.5(14) . . . . ?
C1 C2 B4 B5 -96.1(17) . . . . ?
B3 C2 B4 B5 36.0(15) . . . . ?
B2 C2 B4 B5 -2(2) . . . . ?
B10 C2 B4 B5 -65.6(19) . . . . ?
C1 C2 B4 B6 -33.6(14) . . . . ?
B3 C2 B4 B6 98.5(17) . . . . ?
B2 C2 B4 B6 60.6(19) . . . . ?
B10 C2 B4 B6 -3(2) . . . . ?
C1 C2 B4 B3 -132.1(17) . . . . ?
B2 C2 B4 B3 -37.9(15) . . . . ?
B10 C2 B4 B3 -101.6(17) . . . . ?
C2 B3 B4 C1 -41.5(15) . . . . ?
B5 B3 B4 C1 96.8(17) . . . . ?
B2 B3 B4 C1 -5(2) . . . . ?
B1 B3 B4 C1 59.1(19) . . . . ?
B5 B3 B4 C2 138.3(17) . . . . ?
B2 B3 B4 C2 36.1(15) . . . . ?
B1 B3 B4 C2 100.6(17) . . . . ?
C2 B3 B4 B5 -138.3(17) . . . . ?
B2 B3 B4 B5 -102.2(18) . . . . ?
B1 B3 B4 B5 -37.7(15) . . . . ?
C2 B3 B4 B6 -102.8(17) . . . . ?
B5 B3 B4 B6 35.5(15) . . . . ?
B2 B3 B4 B6 -67(2) . . . . ?
B1 B3 B4 B6 -2(2) . . . . ?
C2 B3 B5 B4 36.0(14) . . . . ?
B2 B3 B5 B4 99.7(16) . . . . ?
B1 B3 B5 B4 139.3(16) . . . . ?
C2 B3 B5 B6 -2(2) . . . . ?
B2 B3 B5 B6 62.0(19) . . . . ?
B4 B3 B5 B6 -37.8(16) . . . . ?
B1 B3 B5 B6 101.5(17) . . . . ?
C2 B3 B5 B8 -68.3(17) . . . . ?
B2 B3 B5 B8 -4.5(19) . . . . ?
B4 B3 B5 B8 -104.3(17) . . . . ?
B1 B3 B5 B8 35.0(14) . . . . ?
C2 B3 B5 B1 -103.3(15) . . . . ?
B2 B3 B5 B1 -39.6(13) . . . . ?
B4 B3 B5 B1 -139.3(16) . . . . ?
C1 B4 B5 B3 -98.4(16) . . . . ?
C2 B4 B5 B3 -36.1(15) . . . . ?
B6 B4 B5 B3 -139.8(16) . . . . ?
C1 B4 B5 B6 41.4(13) . . . . ?
C2 B4 B5 B6 103.7(17) . . . . ?
B3 B4 B5 B6 139.8(16) . . . . ?
C1 B4 B5 B8 3.1(19) . . . . ?
C2 B4 B5 B8 65.3(19) . . . . ?
B6 B4 B5 B8 -38.4(14) . . . . ?
B3 B4 B5 B8 101.4(16) . . . . ?
C1 B4 B5 B1 -60.6(19) . . . . ?
C2 B4 B5 B1 2(2) . . . . ?
B6 B4 B5 B1 -102.1(17) . . . . ?
B3 B4 B5 B1 37.7(15) . . . . ?
B8 B1 B5 B3 140.8(17) . . . . ?
B9 B1 B5 B3 99.0(15) . . . . ?
B2 B1 B5 B3 37.5(14) . . . . ?
S1 B1 B5 B3 -107.5(17) . . . . ?
B8 B1 B5 B4 102.5(18) . . . . ?
B9 B1 B5 B4 61(2) . . . . ?
B3 B1 B5 B4 -38.3(16) . . . . ?
B2 B1 B5 B4 -1(2) . . . . ?
S1 B1 B5 B4 -145.8(15) . . . . ?
B8 B1 B5 B6 36.1(16) . . . . ?
B9 B1 B5 B6 -6(2) . . . . ?
B3 B1 B5 B6 -104.7(19) . . . . ?
B2 B1 B5 B6 -67(2) . . . . ?
S1 B1 B5 B6 147.8(16) . . . . ?
B9 B1 B5 B8 -41.8(14) . . . . ?
B3 B1 B5 B8 -140.8(17) . . . . ?
B2 B1 B5 B8 -103.3(15) . . . . ?
S1 B1 B5 B8 111.7(17) . . . . ?
B4 C1 B6 B5 41.0(13) . . . . ?
B7 C1 B6 B5 -99.0(15) . . . . ?
C2 C1 B6 B5 4.8(19) . . . . ?
B10 C1 B6 B5 -67.8(19) . . . . ?
B4 C1 B6 B7 140.1(15) . . . . ?
C2 C1 B6 B7 103.9(15) . . . . ?
B10 C1 B6 B7 31.3(15) . . . . ?
B7 C1 B6 B4 -140.1(15) . . . . ?
C2 C1 B6 B4 -36.2(14) . . . . ?
B10 C1 B6 B4 -108.8(17) . . . . ?
B4 C1 B6 B8 101.8(15) . . . . ?
B7 C1 B6 B8 -38.3(14) . . . . ?
C2 C1 B6 B8 65.6(19) . . . . ?
B10 C1 B6 B8 -7(2) . . . . ?
B3 B5 B6 C1 -2(2) . . . . ?
B4 B5 B6 C1 -39.7(13) . . . . ?
B8 B5 B6 C1 99.2(15) . . . . ?
B1 B5 B6 C1 64.2(19) . . . . ?
B3 B5 B6 B7 -61(2) . . . . ?
B4 B5 B6 B7 -99.0(16) . . . . ?
B8 B5 B6 B7 39.9(16) . . . . ?
B1 B5 B6 B7 5(2) . . . . ?
B3 B5 B6 B4 38.1(16) . . . . ?
B8 B5 B6 B4 138.9(16) . . . . ?
B1 B5 B6 B4 104.0(18) . . . . ?
B3 B5 B6 B8 -100.8(16) . . . . ?
B4 B5 B6 B8 -138.9(16) . . . . ?
B1 B5 B6 B8 -34.9(14) . . . . ?
C2 B4 B6 C1 34.1(13) . . . . ?
B5 B4 B6 C1 131.2(14) . . . . ?
B3 B4 B6 C1 96.1(16) . . . . ?
C1 B4 B6 B5 -131.2(14) . . . . ?
C2 B4 B6 B5 -97.0(15) . . . . ?
B3 B4 B6 B5 -35.0(14) . . . . ?
C1 B4 B6 B7 -34.1(13) . . . . ?
C2 B4 B6 B7 0.0(19) . . . . ?
B5 B4 B6 B7 97.0(14) . . . . ?
B3 B4 B6 B7 62.0(19) . . . . ?
C1 B4 B6 B8 -94.9(14) . . . . ?
C2 B4 B6 B8 -60.8(19) . . . . ?
B5 B4 B6 B8 36.2(14) . . . . ?
B3 B4 B6 B8 1(2) . . . . ?
B4 C1 B7 B9 68.0(18) . . . . ?
C2 C1 B7 B9 0(2) . . . . ?
B6 C1 B7 B9 107.6(16) . . . . ?
B10 C1 B7 B9 -40.1(13) . . . . ?
B4 C1 B7 B10 108.2(16) . . . . ?
C2 C1 B7 B10 40.4(15) . . . . ?
B6 C1 B7 B10 147.7(15) . . . . ?
B4 C1 B7 B8 1.6(19) . . . . ?
C2 C1 B7 B8 -66.2(17) . . . . ?
B6 C1 B7 B8 41.1(13) . . . . ?
B10 C1 B7 B8 -106.6(15) . . . . ?
B4 C1 B7 B6 -39.6(14) . . . . ?
C2 C1 B7 B6 -107.4(17) . . . . ?
B10 C1 B7 B6 -147.7(15) . . . . ?
B5 B6 B7 C1 94.5(17) . . . . ?
B4 B6 B7 C1 33.6(13) . . . . ?
B8 B6 B7 C1 134.9(16) . . . . ?
C1 B6 B7 B9 -96.8(18) . . . . ?
B5 B6 B7 B9 -2(2) . . . . ?
B4 B6 B7 B9 -63(2) . . . . ?
B8 B6 B7 B9 38.0(16) . . . . ?
C1 B6 B7 B10 -30.1(13) . . . . ?
B5 B6 B7 B10 64(2) . . . . ?
B4 B6 B7 B10 3.5(19) . . . . ?
B8 B6 B7 B10 104.8(17) . . . . ?
C1 B6 B7 B8 -134.9(16) . . . . ?
B5 B6 B7 B8 -40.4(16) . . . . ?
B4 B6 B7 B8 -101.3(16) . . . . ?
C1 B7 B8 B5 0.5(18) . . . . ?
B9 B7 B8 B5 -100.4(15) . . . . ?
B10 B7 B8 B5 -64.0(18) . . . . ?
B6 B7 B8 B5 40.3(14) . . . . ?
C1 B7 B8 B1 64.9(16) . . . . ?
B9 B7 B8 B1 -36.0(14) . . . . ?
B10 B7 B8 B1 0(2) . . . . ?
B6 B7 B8 B1 104.7(17) . . . . ?
C1 B7 B8 B9 100.9(16) . . . . ?
B10 B7 B8 B9 36.4(15) . . . . ?
B6 B7 B8 B9 140.7(17) . . . . ?
C1 B7 B8 B6 -39.8(13) . . . . ?
B9 B7 B8 B6 -140.7(17) . . . . ?
B10 B7 B8 B6 -104.3(19) . . . . ?
B3 B5 B8 B7 64.7(16) . . . . ?
B4 B5 B8 B7 -2.2(19) . . . . ?
B6 B5 B8 B7 -40.5(14) . . . . ?
B1 B5 B8 B7 100.6(15) . . . . ?
B3 B5 B8 B1 -35.9(14) . . . . ?
B4 B5 B8 B1 -102.8(16) . . . . ?
B6 B5 B8 B1 -141.1(16) . . . . ?
B3 B5 B8 B9 5.7(18) . . . . ?
B4 B5 B8 B9 -61.2(17) . . . . ?
B6 B5 B8 B9 -99.5(16) . . . . ?
B1 B5 B8 B9 41.6(12) . . . . ?
B3 B5 B8 B6 105.2(16) . . . . ?
B4 B5 B8 B6 38.3(14) . . . . ?
B1 B5 B8 B6 141.1(16) . . . . ?
B9 B1 B8 B7 34.8(14) . . . . ?
B3 B1 B8 B7 -64.1(17) . . . . ?
B2 B1 B8 B7 -2.0(18) . . . . ?
B5 B1 B8 B7 -97.6(17) . . . . ?
S1 B1 B8 B7 151.2(14) . . . . ?
B9 B1 B8 B5 132.3(15) . . . . ?
B3 B1 B8 B5 33.5(14) . . . . ?
B2 B1 B8 B5 95.6(15) . . . . ?
S1 B1 B8 B5 -111.3(16) . . . . ?
B3 B1 B8 B9 -98.9(15) . . . . ?
B2 B1 B8 B9 -36.8(13) . . . . ?
B5 B1 B8 B9 -132.3(15) . . . . ?
S1 B1 B8 B9 116.4(16) . . . . ?
B9 B1 B8 B6 97.4(17) . . . . ?
B3 B1 B8 B6 -1.5(19) . . . . ?
B2 B1 B8 B6 60.6(18) . . . . ?
B5 B1 B8 B6 -35.0(14) . . . . ?
S1 B1 B8 B6 -146.3(13) . . . . ?
C1 B6 B8 B7 38.1(15) . . . . ?
B5 B6 B8 B7 132.8(18) . . . . ?
B4 B6 B8 B7 96.7(16) . . . . ?
C1 B6 B8 B5 -94.7(17) . . . . ?
B7 B6 B8 B5 -132.8(18) . . . . ?
B4 B6 B8 B5 -36.1(16) . . . . ?
C1 B6 B8 B1 -58.4(19) . . . . ?
B5 B6 B8 B1 36.3(15) . . . . ?
B7 B6 B8 B1 -96.5(17) . . . . ?
B4 B6 B8 B1 0(2) . . . . ?
C1 B6 B8 B9 5(2) . . . . ?
B5 B6 B8 B9 99.3(17) . . . . ?
B7 B6 B8 B9 -33.5(14) . . . . ?
B4 B6 B8 B9 63.2(19) . . . . ?
C1 B7 B9 B10 39.9(14) . . . . ?
B8 B7 B9 B10 141.2(17) . . . . ?
B6 B7 B9 B10 103.5(19) . . . . ?
C1 B7 B9 B1 -64.8(18) . . . . ?
B10 B7 B9 B1 -104.7(16) . . . . ?
B8 B7 B9 B1 36.5(15) . . . . ?
B6 B7 B9 B1 -1(2) . . . . ?
C1 B7 B9 B2 0.6(19) . . . . ?
B10 B7 B9 B2 -39.2(14) . . . . ?
B8 B7 B9 B2 102.0(16) . . . . ?
B6 B7 B9 B2 64(2) . . . . ?
C1 B7 B9 B8 -101.3(17) . . . . ?
B10 B7 B9 B8 -141.2(17) . . . . ?
B6 B7 B9 B8 -37.7(17) . . . . ?
B8 B1 B9 B7 -36.8(15) . . . . ?
B3 B1 B9 B7 63.3(18) . . . . ?
B2 B1 B9 B7 101.9(17) . . . . ?
B5 B1 B9 B7 4.1(19) . . . . ?
S1 B1 B9 B7 -148.2(15) . . . . ?
B8 B1 B9 B10 -101.7(15) . . . . ?
B3 B1 B9 B10 -1.6(17) . . . . ?
B2 B1 B9 B10 37.0(13) . . . . ?
B5 B1 B9 B10 -60.8(16) . . . . ?
S1 B1 B9 B10 146.9(14) . . . . ?
B8 B1 B9 B2 -138.7(15) . . . . ?
B3 B1 B9 B2 -38.6(12) . . . . ?
B5 B1 B9 B2 -97.8(15) . . . . ?
S1 B1 B9 B2 109.9(16) . . . . ?
B3 B1 B9 B8 100.1(14) . . . . ?
B2 B1 B9 B8 138.7(15) . . . . ?
B5 B1 B9 B8 40.9(14) . . . . ?
S1 B1 B9 B8 -111.4(18) . . . . ?
C2 B2 B9 B7 -1.2(19) . . . . ?
B10 B2 B9 B7 39.1(14) . . . . ?
B3 B2 B9 B7 -61.8(18) . . . . ?
B1 B2 B9 B7 -101.0(15) . . . . ?
C2 B2 B9 B10 -40.4(14) . . . . ?
B3 B2 B9 B10 -100.9(14) . . . . ?
B1 B2 B9 B10 -140.1(14) . . . . ?
C2 B2 B9 B1 99.8(14) . . . . ?
B10 B2 B9 B1 140.1(14) . . . . ?
B3 B2 B9 B1 39.2(12) . . . . ?
C2 B2 B9 B8 62.7(17) . . . . ?
B10 B2 B9 B8 103.1(14) . . . . ?
B3 B2 B9 B8 2.2(18) . . . . ?
B1 B2 B9 B8 -37.1(12) . . . . ?
B5 B8 B9 B7 96.2(17) . . . . ?
B1 B8 B9 B7 139.0(17) . . . . ?
B6 B8 B9 B7 34.6(15) . . . . ?
B7 B8 B9 B10 -35.7(16) . . . . ?
B5 B8 B9 B10 60.5(18) . . . . ?
B1 B8 B9 B10 103.3(16) . . . . ?
B6 B8 B9 B10 -1(2) . . . . ?
B7 B8 B9 B1 -139.0(17) . . . . ?
B5 B8 B9 B1 -42.8(13) . . . . ?
B6 B8 B9 B1 -104.4(17) . . . . ?
B7 B8 B9 B2 -101.0(17) . . . . ?
B5 B8 B9 B2 -4.8(18) . . . . ?
B1 B8 B9 B2 38.0(13) . . . . ?
B6 B8 B9 B2 -66.4(17) . . . . ?
B4 C1 B10 B7 -104.8(19) . . . . ?
C2 C1 B10 B7 -138.6(16) . . . . ?
B6 C1 B10 B7 -31.8(16) . . . . ?
B4 C1 B10 B9 -67(2) . . . . ?
B7 C1 B10 B9 38.2(14) . . . . ?
C2 C1 B10 B9 -100.5(15) . . . . ?
B6 C1 B10 B9 6(2) . . . . ?
B4 C1 B10 B2 -4(2) . . . . ?
B7 C1 B10 B2 101.1(15) . . . . ?
C2 C1 B10 B2 -37.5(13) . . . . ?
B6 C1 B10 B2 69(2) . . . . ?
B4 C1 B10 C2 33.8(17) . . . . ?
B7 C1 B10 C2 138.6(16) . . . . ?
B6 C1 B10 C2 106.9(18) . . . . ?
B9 B7 B10 C1 135.2(16) . . . . ?
B8 B7 B10 C1 97.9(17) . . . . ?
B6 B7 B10 C1 29.8(14) . . . . ?
C1 B7 B10 B9 -135.2(16) . . . . ?
B8 B7 B10 B9 -37.3(15) . . . . ?
B6 B7 B10 B9 -105.4(17) . . . . ?
C1 B7 B10 B2 -96.6(15) . . . . ?
B9 B7 B10 B2 38.6(14) . . . . ?
B8 B7 B10 B2 1(2) . . . . ?
B6 B7 B10 B2 -66.7(18) . . . . ?
C1 B7 B10 C2 -35.1(12) . . . . ?
B9 B7 B10 C2 100.1(15) . . . . ?
B8 B7 B10 C2 62.8(18) . . . . ?
B6 B7 B10 C2 -5.3(18) . . . . ?
B7 B9 B10 C1 -38.3(14) . . . . ?
B1 B9 B10 C1 61.3(16) . . . . ?
B2 B9 B10 C1 98.5(15) . . . . ?
B8 B9 B10 C1 -2.9(19) . . . . ?
B1 B9 B10 B7 99.5(15) . . . . ?
B2 B9 B10 B7 136.8(16) . . . . ?
B8 B9 B10 B7 35.4(15) . . . . ?
B7 B9 B10 B2 -136.8(16) . . . . ?
B1 B9 B10 B2 -37.2(13) . . . . ?
B8 B9 B10 B2 -101.4(16) . . . . ?
B7 B9 B10 C2 -97.8(14) . . . . ?
B1 B9 B10 C2 1.8(17) . . . . ?
B2 B9 B10 C2 39.0(12) . . . . ?
B8 B9 B10 C2 -62.3(16) . . . . ?
C2 B2 B10 C1 36.7(13) . . . . ?
B9 B2 B10 C1 -98.3(15) . . . . ?
B3 B2 B10 C1 0(2) . . . . ?
B1 B2 B10 C1 -63.4(17) . . . . ?
C2 B2 B10 B7 97.6(15) . . . . ?
B9 B2 B10 B7 -37.5(14) . . . . ?
B3 B2 B10 B7 60.7(19) . . . . ?
B1 B2 B10 B7 -2.5(19) . . . . ?
C2 B2 B10 B9 135.1(14) . . . . ?
B3 B2 B10 B9 98.1(15) . . . . ?
B1 B2 B10 B9 35.0(13) . . . . ?
B9 B2 B10 C2 -135.1(14) . . . . ?
B3 B2 B10 C2 -36.9(15) . . . . ?
B1 B2 B10 C2 -100.1(14) . . . . ?
B4 C2 B10 C1 -30.6(14) . . . . ?
B3 C2 B10 C1 -97.6(16) . . . . ?
B2 C2 B10 C1 -136.4(15) . . . . ?
C1 C2 B10 B7 35.7(13) . . . . ?
B4 C2 B10 B7 5.1(18) . . . . ?
B3 C2 B10 B7 -62.0(16) . . . . ?
B2 C2 B10 B7 -100.7(15) . . . . ?
C1 C2 B10 B9 96.4(14) . . . . ?
B4 C2 B10 B9 65.9(16) . . . . ?
B3 C2 B10 B9 -1.2(18) . . . . ?
B2 C2 B10 B9 -40.0(12) . . . . ?
C1 C2 B10 B2 136.4(15) . . . . ?
B4 C2 B10 B2 105.8(16) . . . . ?
B3 C2 B10 B2 38.8(14) . . . . ?
B15 B11 B12 B16 -35.9(14) . . . . ?
B14 B11 B12 B16 -100.1(17) . . . . ?
B13 B11 B12 B16 -135.8(15) . . . . ?
S2 B11 B12 B16 112.3(17) . . . . ?
B15 B11 B12 B19 65.7(19) . . . . ?
B14 B11 B12 B19 2(2) . . . . ?
B13 B11 B12 B19 -34.1(15) . . . . ?
B16 B11 B12 B19 101.6(16) . . . . ?
S2 B11 B12 B19 -146.1(16) . . . . ?
B15 B11 B12 B13 99.8(17) . . . . ?
B14 B11 B12 B13 35.7(17) . . . . ?
B16 B11 B12 B13 135.8(15) . . . . ?
S2 B11 B12 B13 -111.9(18) . . . . ?
B15 B11 B12 B20 4(2) . . . . ?
B14 B11 B12 B20 -61(2) . . . . ?
B13 B11 B12 B20 -96.3(18) . . . . ?
B16 B11 B12 B20 39.5(15) . . . . ?
S2 B11 B12 B20 151.8(16) . . . . ?
C3 C4 B13 B19 36.2(16) . . . . ?
B18 C4 B13 B19 101.0(19) . . . . ?
B14 C4 B13 B19 139.8(18) . . . . ?
C3 C4 B13 B14 -103.7(17) . . . . ?
B19 C4 B13 B14 -139.8(18) . . . . ?
B18 C4 B13 B14 -38.8(17) . . . . ?
C3 C4 B13 B11 -66.2(17) . . . . ?
B19 C4 B13 B11 -102.4(17) . . . . ?
B18 C4 B13 B11 -1(2) . . . . ?
B14 C4 B13 B11 37.4(14) . . . . ?
C3 C4 B13 B12 -4(2) . . . . ?
B19 C4 B13 B12 -40.6(15) . . . . ?
B18 C4 B13 B12 60.4(19) . . . . ?
B14 C4 B13 B12 99.3(17) . . . . ?
B15 B11 B13 B19 -62.2(18) . . . . ?
B14 B11 B13 B19 -101.3(19) . . . . ?
B12 B11 B13 B19 39.3(15) . . . . ?
B16 B11 B13 B19 1.1(19) . . . . ?
S2 B11 B13 B19 152.0(14) . . . . ?
B15 B11 B13 C4 1.3(18) . . . . ?
B14 B11 B13 C4 -37.7(15) . . . . ?
B12 B11 B13 C4 102.8(17) . . . . ?
B16 B11 B13 C4 64.7(16) . . . . ?
S2 B11 B13 C4 -144.4(14) . . . . ?
B15 B11 B13 B14 39.1(14) . . . . ?
B12 B11 B13 B14 140.6(18) . . . . ?
B16 B11 B13 B14 102.4(16) . . . . ?
S2 B11 B13 B14 -106.7(16) . . . . ?
B15 B11 B13 B12 -101.5(15) . . . . ?
B14 B11 B13 B12 -140.6(18) . . . . ?
B16 B11 B13 B12 -38.1(13) . . . . ?
S2 B11 B13 B12 112.7(16) . . . . ?
B16 B12 B13 B19 -96.7(17) . . . . ?
B11 B12 B13 B19 -137.5(17) . . . . ?
B20 B12 B13 B19 -32.8(16) . . . . ?
B16 B12 B13 C4 -57.2(19) . . . . ?
B11 B12 B13 C4 -98.0(17) . . . . ?
B19 B12 B13 C4 39.5(16) . . . . ?
B20 B12 B13 C4 7(2) . . . . ?
B16 B12 B13 B14 6(2) . . . . ?
B11 B12 B13 B14 -34.8(15) . . . . ?
B19 B12 B13 B14 102.7(19) . . . . ?
B20 B12 B13 B14 69.9(18) . . . . ?
B16 B12 B13 B11 40.8(14) . . . . ?
B19 B12 B13 B11 137.5(18) . . . . ?
B20 B12 B13 B11 104.7(16) . . . . ?
C3 C4 B14 B11 61(2) . . . . ?
B19 C4 B14 B11 -2(2) . . . . ?
B13 C4 B14 B11 -38.3(16) . . . . ?
B18 C4 B14 B11 102.1(18) . . . . ?
C3 C4 B14 B15 -1(2) . . . . ?
B19 C4 B14 B15 -64(2) . . . . ?
B13 C4 B14 B15 -100.6(16) . . . . ?
B18 C4 B14 B15 39.8(14) . . . . ?
C3 C4 B14 B13 99.7(17) . . . . ?
B19 C4 B14 B13 36.1(17) . . . . ?
B18 C4 B14 B13 140.4(17) . . . . ?
C3 C4 B14 B18 -40.7(14) . . . . ?
B19 C4 B14 B18 -104.3(19) . . . . ?
B13 C4 B14 B18 -140.4(17) . . . . ?
B15 B11 B14 C4 -99.6(19) . . . . ?
B12 B11 B14 C4 0(2) . . . . ?
B13 B11 B14 C4 36.5(15) . . . . ?
B16 B11 B14 C4 -61.7(19) . . . . ?
S2 B11 B14 C4 149.4(16) . . . . ?
B12 B11 B14 B15 99.9(17) . . . . ?
B13 B11 B14 B15 136.1(17) . . . . ?
B16 B11 B14 B15 37.8(14) . . . . ?
S2 B11 B14 B15 -111.0(16) . . . . ?
B15 B11 B14 B13 -136.1(17) . . . . ?
B12 B11 B14 B13 -36.3(16) . . . . ?
B16 B11 B14 B13 -98.3(15) . . . . ?
S2 B11 B14 B13 112.9(18) . . . . ?
B15 B11 B14 B18 -38.9(14) . . . . ?
B12 B11 B14 B18 61(2) . . . . ?
B13 B11 B14 B18 97.2(18) . . . . ?
B16 B11 B14 B18 -1(2) . . . . ?
S2 B11 B14 B18 -149.9(15) . . . . ?
B19 B13 B14 C4 -36.3(16) . . . . ?
B11 B13 B14 C4 -137.2(17) . . . . ?
B12 B13 B14 C4 -102.6(18) . . . . ?
B19 B13 B14 B11 100.9(18) . . . . ?
C4 B13 B14 B11 137.2(17) . . . . ?
B12 B13 B14 B11 34.6(15) . . . . ?
B19 B13 B14 B15 62(2) . . . . ?
C4 B13 B14 B15 98.4(19) . . . . ?
B11 B13 B14 B15 -38.8(15) . . . . ?
B12 B13 B14 B15 -4(2) . . . . ?
B19 B13 B14 B18 -2(2) . . . . ?
C4 B13 B14 B18 33.9(14) . . . . ?
B11 B13 B14 B18 -103.3(17) . . . . ?
B12 B13 B14 B18 -68.7(18) . . . . ?
B12 B11 B15 B14 -103.1(17) . . . . ?
B13 B11 B15 B14 -38.7(14) . . . . ?
B16 B11 B15 B14 -138.1(16) . . . . ?
S2 B11 B15 B14 107.8(16) . . . . ?
B14 B11 B15 B16 138.1(16) . . . . ?
B12 B11 B15 B16 35.0(14) . . . . ?
B13 B11 B15 B16 99.3(14) . . . . ?
S2 B11 B15 B16 -114.1(16) . . . . ?
B14 B11 B15 B18 37.9(14) . . . . ?
B12 B11 B15 B18 -65.2(18) . . . . ?
B13 B11 B15 B18 -0.9(18) . . . . ?
B16 B11 B15 B18 -100.2(15) . . . . ?
S2 B11 B15 B18 145.7(14) . . . . ?
B14 B11 B15 B17 98.9(17) . . . . ?
B12 B11 B15 B17 -4.2(19) . . . . ?
B13 B11 B15 B17 60.2(17) . . . . ?
B16 B11 B15 B17 -39.2(13) . . . . ?
S2 B11 B15 B17 -153.3(13) . . . . ?
C4 B14 B15 B11 99.7(15) . . . . ?
B13 B14 B15 B11 39.6(15) . . . . ?
B18 B14 B15 B11 137.5(15) . . . . ?
C4 B14 B15 B16 61.0(19) . . . . ?
B11 B14 B15 B16 -38.6(14) . . . . ?
B13 B14 B15 B16 1(2) . . . . ?
B18 B14 B15 B16 98.9(16) . . . . ?
C4 B14 B15 B18 -37.9(14) . . . . ?
B11 B14 B15 B18 -137.5(15) . . . . ?
B13 B14 B15 B18 -97.9(18) . . . . ?
C4 B14 B15 B17 -3.3(18) . . . . ?
B11 B14 B15 B17 -103.0(14) . . . . ?
B13 B14 B15 B17 -63.4(19) . . . . ?
B18 B14 B15 B17 34.6(14) . . . . ?
B11 B12 B16 B15 34.5(14) . . . . ?
B19 B12 B16 B15 -62.2(17) . . . . ?
B13 B12 B16 B15 -5.4(18) . . . . ?
B20 B12 B16 B15 -102.4(15) . . . . ?
B11 B12 B16 B20 136.8(15) . . . . ?
B19 B12 B16 B20 40.2(13) . . . . ?
B13 B12 B16 B20 97.0(17) . . . . ?
B19 B12 B16 B11 -96.7(15) . . . . ?
B13 B12 B16 B11 -39.8(13) . . . . ?
B20 B12 B16 B11 -136.8(15) . . . . ?
B11 B12 B16 B17 99.1(13) . . . . ?
B19 B12 B16 B17 2.4(17) . . . . ?
B13 B12 B16 B17 59.2(17) . . . . ?
B20 B12 B16 B17 -37.8(14) . . . . ?
B11 B15 B16 B12 -35.1(14) . . . . ?
B14 B15 B16 B12 3(2) . . . . ?
B18 B15 B16 B12 66.3(18) . . . . ?
B17 B15 B16 B12 101.8(16) . . . . ?
B11 B15 B16 B20 -99.7(16) . . . . ?
B14 B15 B16 B20 -62(2) . . . . ?
B18 B15 B16 B20 2(2) . . . . ?
B17 B15 B16 B20 37.2(15) . . . . ?
B14 B15 B16 B11 37.9(15) . . . . ?
B18 B15 B16 B11 101.4(17) . . . . ?
B17 B15 B16 B11 136.9(15) . . . . ?
B11 B15 B16 B17 -136.9(15) . . . . ?
B14 B15 B16 B17 -99.0(18) . . . . ?
B18 B15 B16 B17 -35.6(15) . . . . ?
B15 B11 B16 B12 140.1(16) . . . . ?
B14 B11 B16 B12 102.3(16) . . . . ?
B13 B11 B16 B12 39.5(13) . . . . ?
S2 B11 B16 B12 -110.9(16) . . . . ?
B14 B11 B16 B15 -37.8(14) . . . . ?
B12 B11 B16 B15 -140.1(16) . . . . ?
B13 B11 B16 B15 -100.6(16) . . . . ?
S2 B11 B16 B15 109.0(16) . . . . ?
B15 B11 B16 B20 101.0(15) . . . . ?
B14 B11 B16 B20 63.2(17) . . . . ?
B12 B11 B16 B20 -39.1(14) . . . . ?
B13 B11 B16 B20 0.4(17) . . . . ?
S2 B11 B16 B20 -149.9(13) . . . . ?
B15 B11 B16 B17 38.7(13) . . . . ?
B14 B11 B16 B17 0.9(18) . . . . ?
B12 B11 B16 B17 -101.4(15) . . . . ?
B13 B11 B16 B17 -61.9(16) . . . . ?
S2 B11 B16 B17 147.8(13) . . . . ?
B19 C3 B17 B18 103(2) . . . . ?
C4 C3 B17 B18 35.5(16) . . . . ?
B20 C3 B17 B18 143.2(18) . . . . ?
B19 C3 B17 B20 -39.8(16) . . . . ?
C4 C3 B17 B20 -107.7(19) . . . . ?
B18 C3 B17 B20 -143.2(18) . . . . ?
B19 C3 B17 B16 1(2) . . . . ?
C4 C3 B17 B16 -66.5(18) . . . . ?
B18 C3 B17 B16 -102.1(16) . . . . ?
B20 C3 B17 B16 41.2(14) . . . . ?
B19 C3 B17 B15 60.8(19) . . . . ?
C4 C3 B17 B15 -7.1(19) . . . . ?
B18 C3 B17 B15 -42.6(14) . . . . ?
B20 C3 B17 B15 100.6(15) . . . . ?
B12 B16 B17 C3 -2.3(17) . . . . ?
B15 B16 B17 C3 97.1(15) . . . . ?
B20 B16 B17 C3 -41.0(14) . . . . ?
B11 B16 B17 C3 60.1(15) . . . . ?
B12 B16 B17 B18 -62.8(17) . . . . ?
B15 B16 B17 B18 36.7(14) . . . . ?
B20 B16 B17 B18 -101.5(17) . . . . ?
B11 B16 B17 B18 -0.4(18) . . . . ?
B12 B16 B17 B20 38.7(14) . . . . ?
B15 B16 B17 B20 138.1(16) . . . . ?
B11 B16 B17 B20 101.1(15) . . . . ?
B12 B16 B17 B15 -99.4(15) . . . . ?
B20 B16 B17 B15 -138.1(16) . . . . ?
B11 B16 B17 B15 -37.1(13) . . . . ?
B11 B15 B17 C3 -57.4(17) . . . . ?
B14 B15 B17 C3 6.1(17) . . . . ?
B16 B15 B17 C3 -97.0(15) . . . . ?
B18 B15 B17 C3 41.7(14) . . . . ?
B11 B15 B17 B18 -99.2(17) . . . . ?
B14 B15 B17 B18 -35.6(15) . . . . ?
B16 B15 B17 B18 -138.8(17) . . . . ?
B11 B15 B17 B20 3.2(19) . . . . ?
B14 B15 B17 B20 66.8(17) . . . . ?
B16 B15 B17 B20 -36.4(13) . . . . ?
B18 B15 B17 B20 102.3(18) . . . . ?
B11 B15 B17 B16 39.6(14) . . . . ?
B14 B15 B17 B16 103.2(16) . . . . ?
B18 B15 B17 B16 138.8(17) . . . . ?
B19 C3 B18 C4 32.9(16) . . . . ?
B17 C3 B18 C4 142.6(17) . . . . ?
B20 C3 B18 C4 105(2) . . . . ?
B19 C3 B18 B17 -109.7(19) . . . . ?
C4 C3 B18 B17 -142.6(17) . . . . ?
B20 C3 B18 B17 -37.5(19) . . . . ?
B19 C3 B18 B14 -6(2) . . . . ?
C4 C3 B18 B14 -38.5(15) . . . . ?
B17 C3 B18 B14 104.1(16) . . . . ?
B20 C3 B18 B14 67(2) . . . . ?
B19 C3 B18 B15 -66(2) . . . . ?
C4 C3 B18 B15 -98.7(18) . . . . ?
B17 C3 B18 B15 43.9(15) . . . . ?
B20 C3 B18 B15 6(3) . . . . ?
B19 C4 B18 C3 -32.1(16) . . . . ?
B13 C4 B18 C3 -96.5(17) . . . . ?
B14 C4 B18 C3 -135.1(16) . . . . ?
C3 C4 B18 B17 32.5(14) . . . . ?
B19 C4 B18 B17 0(2) . . . . ?
B13 C4 B18 B17 -64(2) . . . . ?
B14 C4 B18 B17 -102.7(17) . . . . ?
C3 C4 B18 B14 135.1(16) . . . . ?
B19 C4 B18 B14 103.1(18) . . . . ?
B13 C4 B18 B14 38.6(16) . . . . ?
C3 C4 B18 B15 97.4(15) . . . . ?
B19 C4 B18 B15 65(2) . . . . ?
B13 C4 B18 B15 1(2) . . . . ?
B14 C4 B18 B15 -37.8(13) . . . . ?
B20 B17 B18 C3 32.6(15) . . . . ?
B16 B17 B18 C3 94.7(16) . . . . ?
B15 B17 B18 C3 130.4(16) . . . . ?
C3 B17 B18 C4 -32.8(15) . . . . ?
B20 B17 B18 C4 0(2) . . . . ?
B16 B17 B18 C4 61.9(18) . . . . ?
B15 B17 B18 C4 97.6(18) . . . . ?
C3 B17 B18 B14 -94.9(18) . . . . ?
B20 B17 B18 B14 -62.4(19) . . . . ?
B16 B17 B18 B14 0(2) . . . . ?
B15 B17 B18 B14 35.4(14) . . . . ?
C3 B17 B18 B15 -130.4(16) . . . . ?
B20 B17 B18 B15 -97.8(16) . . . . ?
B16 B17 B18 B15 -35.6(13) . . . . ?
C4 B14 B18 C3 38.4(14) . . . . ?
B11 B14 B18 C3 -59.5(19) . . . . ?
B15 B14 B18 C3 -97.4(15) . . . . ?
B13 B14 B18 C3 5(2) . . . . ?
B11 B14 B18 C4 -97.9(15) . . . . ?
B15 B14 B18 C4 -135.8(14) . . . . ?
B13 B14 B18 C4 -33.7(14) . . . . ?
C4 B14 B18 B17 98.7(16) . . . . ?
B11 B14 B18 B17 1(2) . . . . ?
B15 B14 B18 B17 -37.1(14) . . . . ?
B13 B14 B18 B17 65.0(19) . . . . ?
C4 B14 B18 B15 135.8(14) . . . . ?
B11 B14 B18 B15 37.9(13) . . . . ?
B13 B14 B18 B15 102.1(15) . . . . ?
B11 B15 B18 C3 60.6(19) . . . . ?
B14 B15 B18 C3 98.5(18) . . . . ?
B16 B15 B18 C3 -5(2) . . . . ?
B17 B15 B18 C3 -41.5(15) . . . . ?
B11 B15 B18 C4 0.1(18) . . . . ?
B14 B15 B18 C4 38.0(14) . . . . ?
B16 B15 B18 C4 -65.0(19) . . . . ?
B17 B15 B18 C4 -102.0(16) . . . . ?
B11 B15 B18 B17 102.1(14) . . . . ?
B14 B15 B18 B17 140.0(16) . . . . ?
B16 B15 B18 B17 37.0(15) . . . . ?
B11 B15 B18 B14 -37.9(14) . . . . ?
B16 B15 B18 B14 -103.0(17) . . . . ?
B17 B15 B18 B14 -140.0(16) . . . . ?
C4 B13 B19 C3 -36.9(16) . . . . ?
B14 B13 B19 C3 -1(2) . . . . ?
B11 B13 B19 C3 62(2) . . . . ?
B12 B13 B19 C3 99.3(18) . . . . ?
B14 B13 B19 C4 36.1(16) . . . . ?
B11 B13 B19 C4 98.8(17) . . . . ?
B12 B13 B19 C4 136.3(17) . . . . ?
C4 B13 B19 B20 -101.1(19) . . . . ?
B14 B13 B19 B20 -65(2) . . . . ?
B11 B13 B19 B20 -2(2) . . . . ?
B12 B13 B19 B20 35.1(16) . . . . ?
C4 B13 B19 B12 -136.3(17) . . . . ?
B14 B13 B19 B12 -100.2(17) . . . . ?
B11 B13 B19 B12 -37.5(14) . . . . ?
C4 C3 B19 B13 37.2(16) . . . . ?
B17 C3 B19 B13 -67(2) . . . . ?
B18 C3 B19 B13 4(2) . . . . ?
B20 C3 B19 B13 -106.5(18) . . . . ?
B17 C3 B19 C4 -104.0(18) . . . . ?
B18 C3 B19 C4 -33.0(16) . . . . ?
B20 C3 B19 C4 -143.8(16) . . . . ?
C4 C3 B19 B20 143.8(16) . . . . ?
B17 C3 B19 B20 39.8(16) . . . . ?
B18 C3 B19 B20 110.8(18) . . . . ?
C4 C3 B19 B12 104.1(17) . . . . ?
B17 C3 B19 B12 0(2) . . . . ?
B18 C3 B19 B12 71.1(19) . . . . ?
B20 C3 B19 B12 -39.7(14) . . . . ?
C3 C4 B19 B13 -139.0(18) . . . . ?
B18 C4 B19 B13 -106.5(19) . . . . ?
B14 C4 B19 B13 -37.9(18) . . . . ?
B13 C4 B19 C3 139.0(18) . . . . ?
B18 C4 B19 C3 32.5(17) . . . . ?
B14 C4 B19 C3 101.1(19) . . . . ?
C3 C4 B19 B20 -32.9(15) . . . . ?
B13 C4 B19 B20 106.1(19) . . . . ?
B18 C4 B19 B20 0(2) . . . . ?
B14 C4 B19 B20 68(2) . . . . ?
C3 C4 B19 B12 -97.9(18) . . . . ?
B13 C4 B19 B12 41.1(17) . . . . ?
B18 C4 B19 B12 -65(2) . . . . ?
B14 C4 B19 B12 3(2) . . . . ?
B16 B12 B19 B13 101.8(15) . . . . ?
B11 B12 B19 B13 37.0(15) . . . . ?
B20 B12 B19 B13 142.7(17) . . . . ?
B16 B12 B19 C3 -1.6(19) . . . . ?
B11 B12 B19 C3 -66.4(19) . . . . ?
B13 B12 B19 C3 -103.4(17) . . . . ?
B20 B12 B19 C3 39.2(14) . . . . ?
B16 B12 B19 C4 62(2) . . . . ?
B11 B12 B19 C4 -3(2) . . . . ?
B13 B12 B19 C4 -40.0(16) . . . . ?
B20 B12 B19 C4 102.7(19) . . . . ?
B16 B12 B19 B20 -40.8(13) . . . . ?
B11 B12 B19 B20 -105.6(16) . . . . ?
B13 B12 B19 B20 -142.7(17) . . . . ?
C4 C3 B20 B19 -34.7(16) . . . . ?
B17 C3 B20 B19 -140.8(17) . . . . ?
B18 C3 B20 B19 -104(2) . . . . ?
B19 C3 B20 B16 98.1(17) . . . . ?
C4 C3 B20 B16 63(2) . . . . ?
B17 C3 B20 B16 -42.7(15) . . . . ?
B18 C3 B20 B16 -5(3) . . . . ?
B19 C3 B20 B17 140.8(17) . . . . ?
C4 C3 B20 B17 106.1(18) . . . . ?
B18 C3 B20 B17 37.2(19) . . . . ?
B19 C3 B20 B12 38.7(14) . . . . ?
C4 C3 B20 B12 4(2) . . . . ?
B17 C3 B20 B12 -102.1(16) . . . . ?
B18 C3 B20 B12 -65(2) . . . . ?
B13 B19 B20 C3 99.1(18) . . . . ?
C4 B19 B20 C3 33.1(15) . . . . ?
B12 B19 B20 C3 135.3(15) . . . . ?
B13 B19 B20 B16 3(2) . . . . ?
C3 B19 B20 B16 -96.5(15) . . . . ?
C4 B19 B20 B16 -63.4(19) . . . . ?
B12 B19 B20 B16 38.7(12) . . . . ?
B13 B19 B20 B17 66(2) . . . . ?
C3 B19 B20 B17 -32.9(14) . . . . ?
C4 B19 B20 B17 0(2) . . . . ?
B12 B19 B20 B17 102.4(15) . . . . ?
B13 B19 B20 B12 -36.2(16) . . . . ?
C3 B19 B20 B12 -135.3(15) . . . . ?
C4 B19 B20 B12 -102.2(17) . . . . ?
B12 B16 B20 C3 -97.3(18) . . . . ?
B15 B16 B20 C3 2(2) . . . . ?
B11 B16 B20 C3 -59.2(19) . . . . ?
B17 B16 B20 C3 40.0(15) . . . . ?
B12 B16 B20 B19 -39.8(14) . . . . ?
B15 B16 B20 B19 59.4(19) . . . . ?
B11 B16 B20 B19 -1.7(18) . . . . ?
B17 B16 B20 B19 97.5(17) . . . . ?
B12 B16 B20 B17 -137.3(16) . . . . ?
B15 B16 B20 B17 -38.1(14) . . . . ?
B11 B16 B20 B17 -99.2(14) . . . . ?
B15 B16 B20 B12 99.2(16) . . . . ?
B11 B16 B20 B12 38.1(13) . . . . ?
B17 B16 B20 B12 137.3(16) . . . . ?
B18 B17 B20 C3 -32.5(15) . . . . ?
B16 B17 B20 C3 -131.5(16) . . . . ?
B15 B17 B20 C3 -95.6(17) . . . . ?
C3 B17 B20 B19 32.5(15) . . . . ?
B18 B17 B20 B19 0(2) . . . . ?
B16 B17 B20 B19 -99.0(17) . . . . ?
B15 B17 B20 B19 -63.1(18) . . . . ?
C3 B17 B20 B16 131.5(16) . . . . ?
B18 B17 B20 B16 99.0(16) . . . . ?
B15 B17 B20 B16 35.9(13) . . . . ?
C3 B17 B20 B12 94.6(19) . . . . ?
B18 B17 B20 B12 62.1(19) . . . . ?
B16 B17 B20 B12 -36.9(15) . . . . ?
B15 B17 B20 B12 -1(2) . . . . ?
B16 B12 B20 C3 97.4(14) . . . . ?
B11 B12 B20 C3 57(2) . . . . ?
B19 B12 B20 C3 -36.7(14) . . . . ?
B13 B12 B20 C3 -6.1(19) . . . . ?
B16 B12 B20 B19 134.1(14) . . . . ?
B11 B12 B20 B19 93.9(17) . . . . ?
B13 B12 B20 B19 30.5(14) . . . . ?
B11 B12 B20 B16 -40.2(14) . . . . ?
B19 B12 B20 B16 -134.1(14) . . . . ?
B13 B12 B20 B16 -103.6(13) . . . . ?
B16 B12 B20 B17 38.6(14) . . . . ?
B11 B12 B20 B17 -2(2) . . . . ?
B19 B12 B20 B17 -95.5(17) . . . . ?
B13 B12 B20 B17 -64.9(19) . . . . ?
B8 B1 S1 Cu2 -116.1(14) . . . . ?
B9 B1 S1 Cu2 -40.3(16) . . . . ?
B3 B1 S1 Cu2 103.9(13) . . . . ?
B2 B1 S1 Cu2 33.3(15) . . . . ?
B5 B1 S1 Cu2 172.1(14) . . . . ?
B8 B1 S1 Cu1 -38.0(15) . . . . ?
B9 B1 S1 Cu1 37.9(16) . . . . ?
B3 B1 S1 Cu1 -177.9(12) . . . . ?
B2 B1 S1 Cu1 111.5(14) . . . . ?
B5 B1 S1 Cu1 -109.8(15) . . . . ?
B15 B11 S2 Cu1 58.0(14) . . . . ?
B14 B11 S2 Cu1 128.7(14) . . . . ?
B12 B11 S2 Cu1 -86.4(16) . . . . ?
B13 B11 S2 Cu1 -160.8(11) . . . . ?
B16 B11 S2 Cu1 -15.0(15) . . . . ?
B15 B11 S2 Cu3 137.2(13) . . . . ?
B14 B11 S2 Cu3 -152.1(14) . . . . ?
B12 B11 S2 Cu3 -7.2(18) . . . . ?
B13 B11 S2 Cu3 -81.6(13) . . . . ?
B16 B11 S2 Cu3 64.2(14) . . . . ?
